data_1562328
loop_
_publ_author_name
'Zhang, Mao-Mao'
'Hao, Xiu-Li'
'Xu, Li-Jie'
'Wang, Yong-Hui'
'Wang, Xin'
'Li, Yang-Guang'

_publ_section_title
;
 New organic--inorganic hybrid assemblies based on copper(I) ion,
 bichelate-bridging ligand and Lindqvist-type polyoxometalate
;
_journal_name_full 'Journal of Solid State Chemistry'
_journal_page_first 57
_journal_page_last 66
_journal_paper_doi 10.1016/j.jssc.2014.03.023
_journal_volume 215
_journal_year 2014
_chemical_formula_sum 'C48 H42 Cu2 N12 O20 W6'
_chemical_formula_weight 2337.12
_space_group_IT_number 2
_space_group_name_Hall '-P 1'
_space_group_name_H-M_alt 'P -1'
_symmetry_cell_setting triclinic
_symmetry_space_group_name_H-M 'P -1'
_atom_sites_solution_hydrogens geom
_atom_sites_solution_primary direct
_atom_sites_solution_secondary difmap
_audit_creation_method SHELXL-97
_cell_angle_alpha 97.916(3)
_cell_angle_beta 107.979(4)
_cell_angle_gamma 98.096(3)
_cell_formula_units_Z 1
_cell_length_a 10.6226(4)
_cell_length_b 11.3403(4)
_cell_length_c 13.0267(5)
_cell_measurement_temperature 296(2)
_cell_volume 1450.13(10)
_computing_cell_refinement PROCESS-AUTO
_computing_data_collection PROCESS-AUTO
_computing_data_reduction CrystalStructure
_computing_structure_refinement 'SHELXL-97 (Sheldrick, 1997)'
_computing_structure_solution 'SHELXS-97 (Sheldrick, 1990)'
_diffrn_ambient_temperature 296(2)
_diffrn_detector_area_resol_mean 0.01
_diffrn_measured_fraction_theta_full 0.995
_diffrn_measured_fraction_theta_max 0.995
_diffrn_measurement_device_type 'Rigaku R-AXIS RAPID IP'
_diffrn_measurement_method Oscillation
_diffrn_radiation_monochromator graphite
_diffrn_radiation_source 'Rotation anode'
_diffrn_radiation_type MoK\a
_diffrn_radiation_wavelength 0.71073
_diffrn_reflns_av_R_equivalents 0.0430
_diffrn_reflns_av_sigmaI/netI 0.0603
_diffrn_reflns_limit_h_max 11
_diffrn_reflns_limit_h_min -12
_diffrn_reflns_limit_k_max 13
_diffrn_reflns_limit_k_min -12
_diffrn_reflns_limit_l_max 13
_diffrn_reflns_limit_l_min -15
_diffrn_reflns_number 8862
_diffrn_reflns_theta_full 25.00
_diffrn_reflns_theta_max 25.00
_diffrn_reflns_theta_min 2.80
_diffrn_standards_decay_% none
_diffrn_standards_interval_count 0
_diffrn_standards_interval_time 0
_diffrn_standards_number 0
_exptl_absorpt_coefficient_mu 12.649
_exptl_absorpt_correction_T_max 0.1864
_exptl_absorpt_correction_T_min 0.1512
_exptl_absorpt_correction_type multi-scan
_exptl_absorpt_process_details 'ABSCOR by T.Higashi    8 March, 1995'
_exptl_crystal_colour red
_exptl_crystal_density_diffrn 2.676
_exptl_crystal_density_method 'not measured'
_exptl_crystal_description block
_exptl_crystal_F_000 1076
_exptl_crystal_size_max 0.24
_exptl_crystal_size_mid 0.22
_exptl_crystal_size_min 0.20
_refine_diff_density_max 1.582
_refine_diff_density_min -1.826
_refine_diff_density_rms 0.190
_refine_ls_extinction_coef 0.00014(11)
_refine_ls_extinction_expression Fc^*^=kFc[1+0.001xFc^2^\l^3^/sin(2\q)]^-1/4^
_refine_ls_extinction_method SHELXL
_refine_ls_goodness_of_fit_ref 0.981
_refine_ls_hydrogen_treatment constr
_refine_ls_matrix_type full
_refine_ls_number_parameters 404
_refine_ls_number_reflns 5089
_refine_ls_number_restraints 0
_refine_ls_restrained_S_all 0.981
_refine_ls_R_factor_all 0.0485
_refine_ls_R_factor_gt 0.0368
_refine_ls_shift/su_max 0.001
_refine_ls_shift/su_mean 0.000
_refine_ls_structure_factor_coef Fsqd
_refine_ls_weighting_details 'calc w=1/[\s^2^(Fo^2^)+(0.0325P)^2^+0.0000P] where P=(Fo^2^+2Fc^2^)/3'
_refine_ls_weighting_scheme calc
_refine_ls_wR_factor_gt 0.0746
_refine_ls_wR_factor_ref 0.0804
_reflns_number_gt 4139
_reflns_number_total 5089
_reflns_threshold_expression >2sigma(I)
_cod_data_source_file JSSC-2014-215-57.cif
_cod_data_source_block ly1
_cod_depositor_comments
;
The following automatic conversions were performed:

data item '_symmetry_cell_setting' value 'Triclinic' was changed to
'triclinic' in accordance with the built-in table derived from the
CIF Core dictionary named 'cif_core.dic' version 2.4.5 last updated
on 2014-11-21.

Automatic conversion script
Id: cif_fix_values 8369 2020-08-20 11:38:08Z andrius 
;
_cod_original_cell_volume 1450.13(9)
_cod_original_sg_symbol_H-M P-1
_cod_database_code 1562328

loop_
_symmetry_equiv_pos_as_xyz
'x, y, z'
'-x, -y, -z'

loop_
_atom_site_label
_atom_site_type_symbol
_atom_site_fract_x
_atom_site_fract_y
_atom_site_fract_z
_atom_site_U_iso_or_equiv
_atom_site_adp_type
_atom_site_occupancy
_atom_site_symmetry_multiplicity
_atom_site_calc_flag
_atom_site_refinement_flags
_atom_site_disorder_assembly
_atom_site_disorder_group
Cu1 Cu 0.25362(11) 0.37539(10) 0.24505(9) 0.0532(3) Uani 1 1 d . . .
W1 W -0.12334(3) -0.03784(3) 0.61627(3) 0.03974(13) Uani 1 1 d . . .
W2 W 0.03829(3) 0.20680(3) 0.56826(3) 0.04275(13) Uani 1 1 d . . .
W3 W 0.19571(3) -0.01466(3) 0.63550(3) 0.04287(13) Uani 1 1 d . . .
N1 N 0.0565(6) 0.3112(6) 0.2102(5) 0.0390(16) Uani 1 1 d . . .
N2 N 0.4424(6) 0.3776(6) 0.3507(5) 0.0430(18) Uani 1 1 d . . .
N3 N 0.3325(7) 0.5582(6) 0.2762(5) 0.0438(18) Uani 1 1 d . . .
N4 N 0.2172(6) 0.2644(6) 0.0937(5) 0.0389(16) Uani 1 1 d . . .
N5 N 0.3007(8) 0.6617(7) 0.2479(6) 0.053(2) Uani 1 1 d . . .
N6 N 0.2752(7) 0.2226(6) 0.0211(6) 0.0483(19) Uani 1 1 d . . .
C1 C 0.4925(10) 0.2843(9) 0.3891(7) 0.052(2) Uani 1 1 d . . .
H1A H 0.4346 0.2096 0.3736 0.063 Uiso 1 1 calc R . .
C2 C 0.6244(10) 0.2941(9) 0.4499(8) 0.058(3) Uani 1 1 d . . .
H2A H 0.6560 0.2272 0.4747 0.069 Uiso 1 1 calc R . .
C3 C 0.7103(10) 0.4043(11) 0.4741(8) 0.064(3) Uani 1 1 d . . .
H3A H 0.8012 0.4129 0.5144 0.077 Uiso 1 1 calc R . .
C4 C 0.6593(9) 0.5019(9) 0.4378(7) 0.053(3) Uani 1 1 d . . .
H4A H 0.7149 0.5780 0.4550 0.064 Uiso 1 1 calc R . .
C5 C 0.5264(8) 0.4857(8) 0.3763(6) 0.042(2) Uani 1 1 d . . .
C6 C 0.4649(9) 0.5832(8) 0.3331(7) 0.045(2) Uani 1 1 d . . .
C7 C 0.5165(12) 0.7046(10) 0.3407(9) 0.071(3) Uani 1 1 d . . .
H7A H 0.6056 0.7448 0.3754 0.085 Uiso 1 1 calc R . .
C8 C 0.4122(12) 0.7526(9) 0.2880(9) 0.069(3) Uani 1 1 d . . .
H8A H 0.4152 0.8331 0.2802 0.082 Uiso 1 1 calc R . .
C9 C 0.1614(11) 0.6719(9) 0.1996(8) 0.068(3) Uani 1 1 d . . .
H9A H 0.1600 0.7525 0.1827 0.082 Uiso 1 1 calc R . .
H9B H 0.1179 0.6654 0.2545 0.082 Uiso 1 1 calc R . .
C10 C 0.0782(9) 0.5810(7) 0.0971(6) 0.045(2) Uani 1 1 d . . .
C11 C -0.0565(10) 0.5422(8) 0.0749(7) 0.051(2) Uani 1 1 d . . .
H11 H -0.0959 0.5705 0.1257 0.062 Uiso 1 1 calc R . .
C12 C 0.1357(9) 0.5370(8) 0.0197(7) 0.050(2) Uani 1 1 d . . .
H12 H 0.2274 0.5616 0.0326 0.060 Uiso 1 1 calc R . .
C13 C -0.0232(9) 0.3442(8) 0.2674(7) 0.051(2) Uani 1 1 d . . .
H13A H 0.0166 0.3975 0.3347 0.061 Uiso 1 1 calc R . .
C14 C -0.1577(11) 0.3039(11) 0.2321(9) 0.071(3) Uani 1 1 d . . .
H14A H -0.2095 0.3309 0.2730 0.085 Uiso 1 1 calc R . .
C15 C -0.2166(10) 0.2228(10) 0.1352(9) 0.069(3) Uani 1 1 d . . .
H15A H -0.3087 0.1912 0.1106 0.083 Uiso 1 1 calc R . .
C16 C -0.1376(9) 0.1881(9) 0.0742(8) 0.056(2) Uani 1 1 d . . .
H16A H -0.1765 0.1339 0.0074 0.067 Uiso 1 1 calc R . .
C17 C -0.0027(8) 0.2338(7) 0.1126(6) 0.0354(18) Uani 1 1 d . . .
C18 C 0.0866(8) 0.2060(7) 0.0503(6) 0.0395(19) Uani 1 1 d . . .
C19 C 0.0666(10) 0.1294(8) -0.0471(7) 0.057(3) Uani 1 1 d . . .
H19A H -0.0134 0.0786 -0.0930 0.068 Uiso 1 1 calc R . .
C20 C 0.1864(11) 0.1432(9) -0.0619(7) 0.062(3) Uani 1 1 d . . .
H20A H 0.2043 0.1031 -0.1216 0.075 Uiso 1 1 calc R . .
C21 C 0.4604(9) 0.3864(9) 0.0216(7) 0.049(2) Uani 1 1 d . . .
C22 C 0.5515(10) 0.4745(9) 0.1030(7) 0.058(3) Uani 1 1 d . . .
H22 H 0.5871 0.4581 0.1732 0.069 Uiso 1 1 calc R . .
C23 C 0.4183(10) 0.2624(9) 0.0435(8) 0.062(3) Uani 1 1 d . . .
H23A H 0.4482 0.2037 -0.0006 0.075 Uiso 1 1 calc R . .
H23B H 0.4652 0.2618 0.1201 0.075 Uiso 1 1 calc R . .
C24 C 0.4086(10) 0.4133(9) -0.0827(7) 0.061(3) Uani 1 1 d . . .
H24 H 0.3463 0.3544 -0.1392 0.073 Uiso 1 1 calc R . .
O1 O 0.0643(7) 0.3590(5) 0.6174(6) 0.075(2) Uani 1 1 d . . .
O2 O -0.2118(6) -0.0625(6) 0.7023(5) 0.063(2) Uani 1 1 d . . .
O3 O -0.0676(6) 0.1350(5) 0.6473(5) 0.0521(17) Uani 1 1 d . . .
O4 O -0.2554(5) -0.0188(5) 0.4837(4) 0.0426(14) Uani 1 1 d . . .
O5 O 0.3385(6) -0.0249(7) 0.7355(5) 0.0673(19) Uani 1 1 d . . .
O6 O 0.0544(6) -0.0407(5) 0.7006(4) 0.0511(17) Uani 1 1 d . . .
O7 O 0.1863(5) 0.1540(5) 0.6650(4) 0.0462(15) Uani 1 1 d . . .
O8 O 0.1327(6) 0.1964(5) 0.4633(4) 0.0455(15) Uani 1 1 d . . .
O9 O 0.0000 0.0000 0.5000 0.0344(18) Uani 1 2 d S . .
O10 O -0.1252(5) 0.1780(5) 0.4450(5) 0.0464(15) Uani 1 1 d . . .
O1W O 0.6278(11) -0.0037(11) 0.8496(9) 0.055(3) Uani 0.50 1 d P . .

loop_
_atom_site_aniso_label
_atom_site_aniso_U_11
_atom_site_aniso_U_22
_atom_site_aniso_U_33
_atom_site_aniso_U_23
_atom_site_aniso_U_13
_atom_site_aniso_U_12
Cu1 0.0397(6) 0.0503(7) 0.0523(6) -0.0060(5) 0.0045(5) -0.0065(5)
W1 0.0340(2) 0.0425(2) 0.0411(2) 0.00001(16) 0.01729(15) -0.00053(15)
W2 0.0397(2) 0.0311(2) 0.0548(2) -0.00395(16) 0.01971(17) 0.00128(15)
W3 0.0298(2) 0.0504(2) 0.0432(2) 0.00643(17) 0.00720(15) 0.00492(16)
N1 0.030(4) 0.043(4) 0.047(4) 0.016(3) 0.011(3) 0.014(3)
N2 0.032(4) 0.044(4) 0.046(4) 0.000(3) 0.010(3) 0.004(3)
N3 0.044(4) 0.039(4) 0.041(4) -0.004(3) 0.010(3) 0.004(3)
N4 0.036(4) 0.035(4) 0.045(4) 0.005(3) 0.014(3) 0.004(3)
N5 0.057(5) 0.039(4) 0.059(5) 0.002(4) 0.013(4) 0.014(4)
N6 0.058(5) 0.047(4) 0.049(4) 0.010(4) 0.030(4) 0.009(4)
C1 0.056(6) 0.049(6) 0.047(5) -0.002(5) 0.016(5) 0.010(5)
C2 0.051(6) 0.061(6) 0.065(6) 0.004(5) 0.022(5) 0.023(5)
C3 0.035(5) 0.089(8) 0.062(6) 0.003(6) 0.010(5) 0.015(6)
C4 0.036(5) 0.058(6) 0.053(5) -0.010(5) 0.012(4) 0.000(5)
C5 0.031(4) 0.052(5) 0.037(4) -0.004(4) 0.012(4) 0.000(4)
C6 0.048(5) 0.040(5) 0.042(5) -0.006(4) 0.021(4) -0.008(4)
C7 0.063(7) 0.056(7) 0.081(7) -0.011(6) 0.026(6) -0.017(6)
C8 0.082(8) 0.043(6) 0.080(7) 0.010(5) 0.030(6) 0.002(6)
C9 0.090(8) 0.051(6) 0.062(6) 0.005(5) 0.018(6) 0.034(6)
C10 0.060(6) 0.038(5) 0.039(5) 0.007(4) 0.013(4) 0.021(4)
C11 0.075(7) 0.047(5) 0.045(5) 0.013(4) 0.030(5) 0.031(5)
C12 0.048(5) 0.053(6) 0.060(6) 0.021(5) 0.023(5) 0.025(5)
C13 0.056(6) 0.047(5) 0.058(6) 0.013(4) 0.026(5) 0.019(5)
C14 0.055(7) 0.104(9) 0.080(7) 0.043(7) 0.040(6) 0.033(6)
C15 0.038(6) 0.089(8) 0.092(8) 0.049(7) 0.022(6) 0.015(6)
C16 0.044(6) 0.054(6) 0.065(6) 0.026(5) 0.008(5) 0.007(5)
C17 0.030(4) 0.032(4) 0.041(4) 0.012(4) 0.006(3) 0.002(4)
C18 0.039(5) 0.029(4) 0.044(5) 0.011(4) 0.004(4) 0.006(4)
C19 0.074(7) 0.047(6) 0.037(5) -0.005(4) 0.015(5) -0.008(5)
C20 0.090(8) 0.055(6) 0.045(6) 0.002(5) 0.030(6) 0.014(6)
C21 0.047(5) 0.066(6) 0.046(5) 0.015(5) 0.027(4) 0.020(5)
C22 0.065(7) 0.070(7) 0.046(5) 0.019(5) 0.028(5) 0.013(5)
C23 0.060(7) 0.075(7) 0.067(6) 0.017(5) 0.037(5) 0.021(5)
C24 0.056(6) 0.070(7) 0.054(6) 0.003(5) 0.021(5) 0.007(5)
O1 0.080(5) 0.032(3) 0.110(6) -0.013(4) 0.045(5) -0.002(3)
O2 0.058(4) 0.070(4) 0.059(4) -0.005(3) 0.033(3) -0.013(3)
O3 0.059(4) 0.035(3) 0.065(4) -0.008(3) 0.039(3) -0.006(3)
O4 0.026(3) 0.052(4) 0.049(3) 0.007(3) 0.012(2) 0.008(3)
O5 0.033(3) 0.094(5) 0.066(4) 0.020(4) -0.001(3) 0.018(3)
O6 0.049(4) 0.056(4) 0.044(3) 0.001(3) 0.019(3) -0.003(3)
O7 0.029(3) 0.047(3) 0.051(3) -0.002(3) 0.005(3) -0.001(3)
O8 0.048(4) 0.041(3) 0.047(3) 0.004(3) 0.023(3) -0.005(3)
O9 0.035(4) 0.037(4) 0.021(3) -0.010(3) 0.005(3) -0.002(3)
O10 0.035(3) 0.045(3) 0.058(4) 0.010(3) 0.012(3) 0.013(3)
O1W 0.045(7) 0.057(8) 0.047(7) -0.007(6) -0.003(5) 0.017(6)

loop_
_atom_type_symbol
_atom_type_description
_atom_type_scat_dispersion_real
_atom_type_scat_dispersion_imag
_atom_type_scat_source
C C 0.0033 0.0016 'International Tables Vol C Tables 4.2.6.8 and 6.1.1.4'
Cu Cu 0.3201 1.2651 'International Tables Vol C Tables 4.2.6.8 and 6.1.1.4'
N N 0.0061 0.0033 'International Tables Vol C Tables 4.2.6.8 and 6.1.1.4'
O O 0.0106 0.0060 'International Tables Vol C Tables 4.2.6.8 and 6.1.1.4'
W W -0.8490 6.8722 'International Tables Vol C Tables 4.2.6.8 and 6.1.1.4'
H H 0.0000 0.0000 'International Tables Vol C Tables 4.2.6.8 and 6.1.1.4'

loop_
_geom_angle_atom_site_label_1
_geom_angle_atom_site_label_2
_geom_angle_atom_site_label_3
_geom_angle
_geom_angle_site_symmetry_1
_geom_angle_site_symmetry_3
N1 Cu1 N2 144.1(3) . .
N1 Cu1 N3 122.3(3) . .
N2 Cu1 N3 80.4(3) . .
N1 Cu1 N4 81.6(2) . .
N2 Cu1 N4 111.1(3) . .
N3 Cu1 N4 122.2(3) . .
O2 W1 O6 103.7(3) . .
O2 W1 O3 103.2(3) . .
O6 W1 O3 86.0(3) . .
O2 W1 O4 104.6(3) . .
O6 W1 O4 151.8(2) . .
O3 W1 O4 86.8(3) . .
O2 W1 O8 104.8(3) . 2_556
O6 W1 O8 88.2(3) . 2_556
O3 W1 O8 151.9(2) . 2_556
O4 W1 O8 85.5(2) . 2_556
O2 W1 O9 178.9(2) . .
O6 W1 O9 76.05(16) . .
O3 W1 O9 75.67(14) . .
O4 W1 O9 75.71(14) . .
O8 W1 O9 76.25(14) 2_556 .
O1 W2 O7 104.4(3) . .
O1 W2 O10 103.2(3) . .
O7 W2 O10 152.4(2) . .
O1 W2 O3 104.0(3) . .
O7 W2 O3 85.8(3) . .
O10 W2 O3 87.3(3) . .
O1 W2 O8 103.8(3) . .
O7 W2 O8 86.6(2) . .
O10 W2 O8 87.1(2) . .
O3 W2 O8 152.2(2) . .
O1 W2 O9 179.2(3) . .
O7 W2 O9 76.32(15) . .
O10 W2 O9 76.08(17) . .
O3 W2 O9 75.88(15) . .
O8 W2 O9 76.35(16) . .
O5 W3 O4 104.2(3) . 2_556
O5 W3 O10 104.1(3) . 2_556
O4 W3 O10 87.5(2) 2_556 2_556
O5 W3 O7 103.5(3) . .
O4 W3 O7 87.4(2) 2_556 .
O10 W3 O7 152.3(2) 2_556 .
O5 W3 O6 104.5(3) . .
O4 W3 O6 151.3(3) 2_556 .
O10 W3 O6 86.3(2) 2_556 .
O7 W3 O6 85.3(2) . .
O5 W3 O9 179.5(2) . .
O4 W3 O9 76.18(16) 2_556 .
O10 W3 O9 76.12(18) 2_556 .
O7 W3 O9 76.26(16) . .
O6 W3 O9 75.12(19) . .
C13 N1 C17 117.8(7) . .
C13 N1 Cu1 127.6(6) . .
C17 N1 Cu1 114.4(5) . .
C1 N2 C5 118.0(8) . .
C1 N2 Cu1 128.0(6) . .
C5 N2 Cu1 113.8(6) . .
N5 N3 C6 106.3(7) . .
N5 N3 Cu1 141.1(6) . .
C6 N3 Cu1 111.9(6) . .
N6 N4 C18 104.7(6) . .
N6 N4 Cu1 144.2(5) . .
C18 N4 Cu1 111.0(5) . .
N3 N5 C8 110.2(9) . .
N3 N5 C9 120.9(8) . .
C8 N5 C9 128.0(9) . .
C20 N6 N4 110.7(7) . .
C20 N6 C23 129.3(7) . .
N4 N6 C23 120.0(6) . .
N2 C1 C2 122.7(9) . .
N2 C1 H1A 118.6 . .
C2 C1 H1A 118.6 . .
C1 C2 C3 119.0(10) . .
C1 C2 H2A 120.5 . .
C3 C2 H2A 120.5 . .
C2 C3 C4 118.9(9) . .
C2 C3 H3A 120.6 . .
C4 C3 H3A 120.6 . .
C5 C4 C3 119.2(9) . .
C5 C4 H4A 120.4 . .
C3 C4 H4A 120.4 . .
N2 C5 C4 122.2(10) . .
N2 C5 C6 115.0(7) . .
C4 C5 C6 122.8(8) . .
N3 C6 C7 109.8(10) . .
N3 C6 C5 117.9(7) . .
C7 C6 C5 132.3(9) . .
C8 C7 C6 106.2(9) . .
C8 C7 H7A 126.9 . .
C6 C7 H7A 126.9 . .
C7 C8 N5 107.6(10) . .
C7 C8 H8A 126.2 . .
N5 C8 H8A 126.2 . .
N5 C9 C10 116.7(8) . .
N5 C9 H9A 108.1 . .
C10 C9 H9A 108.1 . .
N5 C9 H9B 108.1 . .
C10 C9 H9B 108.1 . .
H9A C9 H9B 107.3 . .
C11 C10 C12 118.0(7) . .
C11 C10 C9 120.9(7) . .
C12 C10 C9 121.1(9) . .
C10 C11 C12 122.1(7) . 2_565
C10 C11 H11 118.9 . .
C12 C11 H11 118.9 2_565 .
C11 C12 C10 119.9(8) 2_565 .
C11 C12 H12 120.1 2_565 .
C10 C12 H12 120.1 . .
C14 C13 N1 123.2(9) . .
C14 C13 H13A 118.4 . .
N1 C13 H13A 118.4 . .
C13 C14 C15 118.8(9) . .
C13 C14 H14A 120.6 . .
C15 C14 H14A 120.6 . .
C14 C15 C16 119.2(9) . .
C14 C15 H15A 120.4 . .
C16 C15 H15A 120.4 . .
C17 C16 C15 119.5(9) . .
C17 C16 H16A 120.3 . .
C15 C16 H16A 120.3 . .
N1 C17 C16 121.4(7) . .
N1 C17 C18 115.8(6) . .
C16 C17 C18 122.7(7) . .
N4 C18 C19 109.9(7) . .
N4 C18 C17 117.1(6) . .
C19 C18 C17 133.1(7) . .
C20 C19 C18 105.5(8) . .
C20 C19 H19A 127.3 . .
C18 C19 H19A 127.3 . .
N6 C20 C19 109.3(7) . .
N6 C20 H20A 125.3 . .
C19 C20 H20A 125.3 . .
C22 C21 C24 118.4(9) . .
C22 C21 C23 120.8(9) . .
C24 C21 C23 120.8(8) . .
C21 C22 C24 120.8(9) . 2_665
C21 C22 H22 119.6 . .
C24 C22 H22 119.6 2_665 .
N6 C23 C21 116.0(9) . .
N6 C23 H23A 108.3 . .
C21 C23 H23A 108.3 . .
N6 C23 H23B 108.3 . .
C21 C23 H23B 108.3 . .
H23A C23 H23B 107.4 . .
C22 C24 C21 120.8(9) 2_665 .
C22 C24 H24 119.6 2_665 .
C21 C24 H24 119.6 . .
W1 O3 W2 118.4(2) . .
W3 O4 W1 118.1(3) 2_556 .
W1 O6 W3 118.8(3) . .
W2 O7 W3 117.5(2) . .
W1 O8 W2 117.4(3) 2_556 .
W3 O9 W3 180.000(15) 2_556 .
W3 O9 W2 90.066(14) 2_556 .
W3 O9 W2 89.934(14) . .
W3 O9 W2 89.934(14) 2_556 2_556
W3 O9 W2 90.066(14) . 2_556
W2 O9 W2 180.0 . 2_556
W3 O9 W1 90.032(12) 2_556 2_556
W3 O9 W1 89.968(13) . 2_556
W2 O9 W1 89.976(12) . 2_556
W2 O9 W1 90.024(12) 2_556 2_556
W3 O9 W1 89.968(13) 2_556 .
W3 O9 W1 90.032(13) . .
W2 O9 W1 90.024(12) . .
W2 O9 W1 89.976(12) 2_556 .
W1 O9 W1 180.0 2_556 .
W2 O10 W3 117.7(3) . 2_556

loop_
_geom_bond_atom_site_label_1
_geom_bond_atom_site_label_2
_geom_bond_distance
_geom_bond_site_symmetry_2
Cu1 N1 2.003(6) .
Cu1 N2 2.047(7) .
Cu1 N3 2.058(7) .
Cu1 N4 2.081(6) .
W1 O2 1.697(5) .
W1 O6 1.876(6) .
W1 O3 1.914(5) .
W1 O4 1.921(6) .
W1 O8 1.921(5) 2_556
W1 O9 2.3325(3) .
W2 O1 1.708(6) .
W2 O7 1.915(6) .
W2 O10 1.917(6) .
W2 O3 1.917(5) .
W2 O8 1.930(5) .
W2 O9 2.3216(3) .
W3 O5 1.698(6) .
W3 O4 1.913(5) 2_556
W3 O10 1.919(5) 2_556
W3 O7 1.922(6) .
W3 O6 1.947(5) .
W3 O9 2.3191(4) .
N1 C13 1.347(10) .
N1 C17 1.351(9) .
N2 C1 1.339(12) .
N2 C5 1.343(10) .
N3 N5 1.334(10) .
N3 C6 1.340(11) .
N4 N6 1.347(8) .
N4 C18 1.356(10) .
N5 C8 1.365(12) .
N5 C9 1.447(12) .
N6 C20 1.317(11) .
N6 C23 1.448(11) .
C1 C2 1.360(13) .
C1 H1A 0.9300 .
C2 C3 1.373(13) .
C2 H2A 0.9300 .
C3 C4 1.378(15) .
C3 H3A 0.9300 .
C4 C5 1.363(12) .
C4 H4A 0.9300 .
C5 C6 1.454(13) .
C6 C7 1.386(13) .
C7 C8 1.341(16) .
C7 H7A 0.9300 .
C8 H8A 0.9300 .
C9 C10 1.504(11) .
C9 H9A 0.9700 .
C9 H9B 0.9700 .
C10 C11 1.362(12) .
C10 C12 1.403(11) .
C11 C12 1.370(11) 2_565
C11 H11 0.9300 .
C12 C11 1.370(11) 2_565
C12 H12 0.9300 .
C13 C14 1.347(13) .
C13 H13A 0.9300 .
C14 C15 1.364(14) .
C14 H14A 0.9300 .
C15 C16 1.382(13) .
C15 H15A 0.9300 .
C16 C17 1.360(11) .
C16 H16A 0.9300 .
C17 C18 1.465(11) .
C18 C19 1.374(10) .
C19 C20 1.336(13) .
C19 H19A 0.9300 .
C20 H20A 0.9300 .
C21 C22 1.364(11) .
C21 C24 1.393(13) .
C21 C23 1.507(13) .
C22 C24 1.371(13) 2_665
C22 H22 0.9300 .
C23 H23A 0.9700 .
C23 H23B 0.9700 .
C24 C22 1.371(13) 2_665
C24 H24 0.9300 .
O4 W3 1.913(5) 2_556
O8 W1 1.921(5) 2_556
O9 W3 2.3191(4) 2_556
O9 W2 2.3216(3) 2_556
O9 W1 2.3325(3) 2_556
O10 W3 1.919(5) 2_556

loop_
_geom_torsion_atom_site_label_1
_geom_torsion_atom_site_label_2
_geom_torsion_atom_site_label_3
_geom_torsion_atom_site_label_4
_geom_torsion
_geom_torsion_site_symmetry_1
_geom_torsion_site_symmetry_2
_geom_torsion_site_symmetry_3
_geom_torsion_site_symmetry_4
N2 Cu1 N1 C13 70.8(9) . . . .
N3 Cu1 N1 C13 -51.6(8) . . . .
N4 Cu1 N1 C13 -174.5(8) . . . .
N2 Cu1 N1 C17 -115.4(6) . . . .
N3 Cu1 N1 C17 122.2(6) . . . .
N4 Cu1 N1 C17 -0.7(6) . . . .
N1 Cu1 N2 C1 44.0(9) . . . .
N3 Cu1 N2 C1 177.6(7) . . . .
N4 Cu1 N2 C1 -61.5(7) . . . .
N1 Cu1 N2 C5 -141.3(5) . . . .
N3 Cu1 N2 C5 -7.7(5) . . . .
N4 Cu1 N2 C5 113.2(5) . . . .
N1 Cu1 N3 N5 -32.7(9) . . . .
N2 Cu1 N3 N5 177.5(9) . . . .
N4 Cu1 N3 N5 68.5(9) . . . .
N1 Cu1 N3 C6 158.4(5) . . . .
N2 Cu1 N3 C6 8.6(5) . . . .
N4 Cu1 N3 C6 -100.4(6) . . . .
N1 Cu1 N4 N6 -177.1(10) . . . .
N2 Cu1 N4 N6 -32.0(10) . . . .
N3 Cu1 N4 N6 59.8(11) . . . .
N1 Cu1 N4 C18 -0.9(6) . . . .
N2 Cu1 N4 C18 144.3(6) . . . .
N3 Cu1 N4 C18 -123.9(6) . . . .
C6 N3 N5 C8 -0.8(9) . . . .
Cu1 N3 N5 C8 -170.1(7) . . . .
C6 N3 N5 C9 -170.6(7) . . . .
Cu1 N3 N5 C9 20.1(13) . . . .
C18 N4 N6 C20 -0.1(10) . . . .
Cu1 N4 N6 C20 176.3(8) . . . .
C18 N4 N6 C23 -177.5(8) . . . .
Cu1 N4 N6 C23 -1.1(15) . . . .
C5 N2 C1 C2 -1.7(12) . . . .
Cu1 N2 C1 C2 172.7(6) . . . .
N2 C1 C2 C3 0.6(13) . . . .
C1 C2 C3 C4 1.2(13) . . . .
C2 C3 C4 C5 -1.9(13) . . . .
C1 N2 C5 C4 1.0(11) . . . .
Cu1 N2 C5 C4 -174.2(6) . . . .
C1 N2 C5 C6 -179.2(7) . . . .
Cu1 N2 C5 C6 5.5(8) . . . .
C3 C4 C5 N2 0.8(12) . . . .
C3 C4 C5 C6 -179.0(7) . . . .
N5 N3 C6 C7 0.2(9) . . . .
Cu1 N3 C6 C7 172.9(6) . . . .
N5 N3 C6 C5 178.8(6) . . . .
Cu1 N3 C6 C5 -8.4(8) . . . .
N2 C5 C6 N3 2.1(10) . . . .
C4 C5 C6 N3 -178.2(7) . . . .
N2 C5 C6 C7 -179.7(8) . . . .
C4 C5 C6 C7 0.1(13) . . . .
N3 C6 C7 C8 0.5(10) . . . .
C5 C6 C7 C8 -177.8(8) . . . .
C6 C7 C8 N5 -1.0(11) . . . .
N3 N5 C8 C7 1.2(11) . . . .
C9 N5 C8 C7 170.1(9) . . . .
N3 N5 C9 C10 -55.9(12) . . . .
C8 N5 C9 C10 136.3(10) . . . .
N5 C9 C10 C11 148.0(10) . . . .
N5 C9 C10 C12 -34.4(14) . . . .
C12 C10 C11 C12 -0.2(16) . . . 2_565
C9 C10 C11 C12 177.5(9) . . . 2_565
C11 C10 C12 C11 0.2(16) . . . 2_565
C9 C10 C12 C11 -177.5(9) . . . 2_565
C17 N1 C13 C14 0.0(14) . . . .
Cu1 N1 C13 C14 173.7(8) . . . .
N1 C13 C14 C15 2.0(17) . . . .
C13 C14 C15 C16 -2.5(17) . . . .
C14 C15 C16 C17 1.1(16) . . . .
C13 N1 C17 C16 -1.6(13) . . . .
Cu1 N1 C17 C16 -176.1(7) . . . .
C13 N1 C17 C18 176.6(8) . . . .
Cu1 N1 C17 C18 2.1(9) . . . .
C15 C16 C17 N1 1.0(15) . . . .
C15 C16 C17 C18 -177.0(9) . . . .
N6 N4 C18 C19 0.4(10) . . . .
Cu1 N4 C18 C19 -177.3(6) . . . .
N6 N4 C18 C17 180.0(7) . . . .
Cu1 N4 C18 C17 2.2(10) . . . .
N1 C17 C18 N4 -3.0(12) . . . .
C16 C17 C18 N4 175.2(9) . . . .
N1 C17 C18 C19 176.5(9) . . . .
C16 C17 C18 C19 -5.4(16) . . . .
N4 C18 C19 C20 -0.5(11) . . . .
C17 C18 C19 C20 180.0(10) . . . .
N4 N6 C20 C19 -0.2(12) . . . .
C23 N6 C20 C19 176.9(10) . . . .
C18 C19 C20 N6 0.4(12) . . . .
C24 C21 C22 C24 -0.1(15) . . . 2_665
C23 C21 C22 C24 179.0(8) . . . 2_665
C20 N6 C23 C21 104.4(11) . . . .
N4 N6 C23 C21 -78.8(10) . . . .
C22 C21 C23 N6 122.6(9) . . . .
C24 C21 C23 N6 -58.3(11) . . . .
C22 C21 C24 C22 0.1(15) . . . 2_665
C23 C21 C24 C22 -179.0(8) . . . 2_665
O2 W1 O3 W2 179.8(4) . . . .
O6 W1 O3 W2 76.7(4) . . . .
O4 W1 O3 W2 -76.0(4) . . . .
O8 W1 O3 W2 -1.9(8) 2_556 . . .
O9 W1 O3 W2 0.1(3) . . . .
O1 W2 O3 W1 179.1(4) . . . .
O7 W2 O3 W1 -77.0(4) . . . .
O10 W2 O3 W1 76.2(4) . . . .
O8 W2 O3 W1 -2.3(8) . . . .
O9 W2 O3 W1 -0.1(3) . . . .
O2 W1 O4 W3 178.6(3) . . . 2_556
O6 W1 O4 W3 0.4(7) . . . 2_556
O3 W1 O4 W3 75.8(3) . . . 2_556
O8 W1 O4 W3 -77.2(3) 2_556 . . 2_556
O9 W1 O4 W3 -0.2(2) . . . 2_556
O2 W1 O6 W3 -179.5(3) . . . .
O3 W1 O6 W3 -76.9(3) . . . .
O4 W1 O6 W3 -1.3(7) . . . .
O8 W1 O6 W3 75.6(3) 2_556 . . .
O9 W1 O6 W3 -0.7(2) . . . .
O5 W3 O6 W1 -179.6(3) . . . .
O4 W3 O6 W1 1.9(7) 2_556 . . .
O10 W3 O6 W1 -76.0(3) 2_556 . . .
O7 W3 O6 W1 77.7(3) . . . .
O9 W3 O6 W1 0.7(2) . . . .
O1 W2 O7 W3 -179.0(3) . . . .
O10 W2 O7 W3 1.7(7) . . . .
O3 W2 O7 W3 77.6(3) . . . .
O8 W2 O7 W3 -75.6(3) . . . .
O9 W2 O7 W3 1.2(2) . . . .
O5 W3 O7 W2 179.2(3) . . . .
O4 W3 O7 W2 75.2(3) 2_556 . . .
O10 W3 O7 W2 -4.3(7) 2_556 . . .
O6 W3 O7 W2 -77.0(3) . . . .
O9 W3 O7 W2 -1.2(2) . . . .
O1 W2 O8 W1 -177.8(4) . . . 2_556
O7 W2 O8 W1 78.1(3) . . . 2_556
O10 W2 O8 W1 -75.0(3) . . . 2_556
O3 W2 O8 W1 3.6(8) . . . 2_556
O9 W2 O8 W1 1.4(3) . . . 2_556
O5 W3 O9 W3 -48(94) . . . 2_556
O4 W3 O9 W3 166(88) 2_556 . . 2_556
O10 W3 O9 W3 75(88) 2_556 . . 2_556
O7 W3 O9 W3 -104(88) . . . 2_556
O6 W3 O9 W3 -15(88) . . . 2_556
O5 W3 O9 W2 57(34) . . . .
O4 W3 O9 W2 -89.81(17) 2_556 . . .
O10 W3 O9 W2 179.36(16) 2_556 . . .
O7 W3 O9 W2 0.87(16) . . . .
O6 W3 O9 W2 89.56(17) . . . .
O5 W3 O9 W2 -123(34) . . . 2_556
O4 W3 O9 W2 90.19(17) 2_556 . . 2_556
O10 W3 O9 W2 -0.64(16) 2_556 . . 2_556
O7 W3 O9 W2 -179.13(16) . . . 2_556
O6 W3 O9 W2 -90.44(17) . . . 2_556
O5 W3 O9 W1 147(34) . . . 2_556
O4 W3 O9 W1 0.17(17) 2_556 . . 2_556
O10 W3 O9 W1 -90.66(16) 2_556 . . 2_556
O7 W3 O9 W1 90.84(16) . . . 2_556
O6 W3 O9 W1 179.53(17) . . . 2_556
O5 W3 O9 W1 -33(34) . . . .
O4 W3 O9 W1 -179.83(17) 2_556 . . .
O10 W3 O9 W1 89.34(16) 2_556 . . .
O7 W3 O9 W1 -89.16(16) . . . .
O6 W3 O9 W1 -0.47(17) . . . .
O1 W2 O9 W3 11(18) . . . 2_556
O7 W2 O9 W3 179.13(16) . . . 2_556
O10 W2 O9 W3 -0.64(16) . . . 2_556
O3 W2 O9 W3 90.0(2) . . . 2_556
O8 W2 O9 W3 -91.04(19) . . . 2_556
O1 W2 O9 W3 -169(45) . . . .
O7 W2 O9 W3 -0.87(16) . . . .
O10 W2 O9 W3 179.36(16) . . . .
O3 W2 O9 W3 -90.0(2) . . . .
O8 W2 O9 W3 88.96(19) . . . .
O1 W2 O9 W2 -124(78) . . . 2_556
O7 W2 O9 W2 44(76) . . . 2_556
O10 W2 O9 W2 -136(76) . . . 2_556
O3 W2 O9 W2 -45(76) . . . 2_556
O8 W2 O9 W2 134(76) . . . 2_556
O1 W2 O9 W1 101(18) . . . 2_556
O7 W2 O9 W1 -90.84(16) . . . 2_556
O10 W2 O9 W1 89.39(16) . . . 2_556
O3 W2 O9 W1 -179.9(2) . . . 2_556
O8 W2 O9 W1 -1.00(19) . . . 2_556
O1 W2 O9 W1 -79(18) . . . .
O7 W2 O9 W1 89.16(16) . . . .
O10 W2 O9 W1 -90.61(16) . . . .
O3 W2 O9 W1 0.1(2) . . . .
O8 W2 O9 W1 179.00(19) . . . .
O2 W1 O9 W3 -104(14) . . . 2_556
O6 W1 O9 W3 -179.52(18) . . . 2_556
O3 W1 O9 W3 -90.1(2) . . . 2_556
O4 W1 O9 W3 0.17(17) . . . 2_556
O8 W1 O9 W3 88.92(19) 2_556 . . 2_556
O2 W1 O9 W3 76(14) . . . .
O6 W1 O9 W3 0.48(18) . . . .
O3 W1 O9 W3 89.9(2) . . . .
O4 W1 O9 W3 -179.83(17) . . . .
O8 W1 O9 W3 -91.08(19) 2_556 . . .
O2 W1 O9 W2 -14(14) . . . .
O6 W1 O9 W2 -89.45(18) . . . .
O3 W1 O9 W2 -0.1(2) . . . .
O4 W1 O9 W2 90.23(17) . . . .
O8 W1 O9 W2 178.99(19) 2_556 . . .
O2 W1 O9 W2 166(14) . . . 2_556
O6 W1 O9 W2 90.55(18) . . . 2_556
O3 W1 O9 W2 179.9(2) . . . 2_556
O4 W1 O9 W2 -89.77(17) . . . 2_556
O8 W1 O9 W2 -1.01(19) 2_556 . . 2_556
O2 W1 O9 W1 129(84) . . . 2_556
O6 W1 O9 W1 54(83) . . . 2_556
O3 W1 O9 W1 143(83) . . . 2_556
O4 W1 O9 W1 -126(83) . . . 2_556
O8 W1 O9 W1 -38(83) 2_556 . . 2_556
O1 W2 O10 W3 -179.0(3) . . . 2_556
O7 W2 O10 W3 0.4(7) . . . 2_556
O3 W2 O10 W3 -75.2(3) . . . 2_556
O8 W2 O10 W3 77.5(3) . . . 2_556
O9 W2 O10 W3 0.9(2) . . . 2_556
